data_2214028
loop_
_publ_author_name
'Biswas, Achintesh Narayan'
'Das, Purak'
'Agarwalla, Uday Sankar'
'Saha, Abhisek'
'Bandyopadhyay, Pinaki'

_publ_section_title
;
 (<i>E</i>)-4-{[2-(Methylsulfanyl)phenyl]diazenyl}phenol
;
_journal_coeditor_code AT2317
_journal_issue 7
_journal_name_full 'Acta Crystallographica Section E'
_journal_page_first o3114
_journal_page_last o3114
_journal_paper_doi 10.1107/S1600536807026839
_journal_volume 63
_journal_year 2007
_chemical_formula_iupac 'C13 H12 N2 O S'
_chemical_formula_moiety 'C13 H12 N2 O S'
_chemical_formula_sum 'C13 H12 N2 O S'
_chemical_formula_weight 244.31
_chemical_name_systematic
;
(<i>E</i>)-4-{[2-(Methylsulfanyl)phenyl]diazenyl}phenol
;
_space_group_IT_number 14
_symmetry_cell_setting monoclinic
_symmetry_space_group_name_Hall '-P 2ybc'
_symmetry_space_group_name_H-M 'P 1 21/c 1'
_atom_sites_solution_hydrogens geom
_atom_sites_solution_primary direct
_atom_sites_solution_secondary difmap
_audit_creation_method SHELXL-97
_cell_angle_alpha 90.00
_cell_angle_beta 106.0290(10)
_cell_angle_gamma 90.00
_cell_formula_units_Z 4
_cell_length_a 11.8379(2)
_cell_length_b 8.6159(2)
_cell_length_c 12.5056(2)
_cell_measurement_reflns_used 3053
_cell_measurement_temperature 273(2)
_cell_measurement_theta_max 28.33
_cell_measurement_theta_min 2.91
_cell_volume 1225.91(4)
_computing_cell_refinement 'SAINT (Bruker, 2000)'
_computing_data_collection 'SMART (Bruker, 1998)'
_computing_data_reduction SAINT
_computing_molecular_graphics 'SHELXTL (Bruker, 1997)'
_computing_publication_material SHELXTL
_computing_structure_refinement 'SHELXL-97 (Sheldrick, 1997)'
_computing_structure_solution 'SHELXL-97 (Sheldrick, 1997)'
_diffrn_ambient_temperature 273(2)
_diffrn_measured_fraction_theta_full 0.997
_diffrn_measured_fraction_theta_max 0.997
_diffrn_measurement_device_type 'Bruker SMART CCD area-detector'
_diffrn_measurement_method '\f and omega scans'
_diffrn_radiation_monochromator graphite
_diffrn_radiation_source 'fine-focus sealed tube'
_diffrn_radiation_type MoK\a
_diffrn_radiation_wavelength 0.71073
_diffrn_reflns_av_R_equivalents 0.0181
_diffrn_reflns_av_sigmaI/netI 0.0122
_diffrn_reflns_limit_h_max 15
_diffrn_reflns_limit_h_min -15
_diffrn_reflns_limit_k_max 11
_diffrn_reflns_limit_k_min -11
_diffrn_reflns_limit_l_max 16
_diffrn_reflns_limit_l_min -16
_diffrn_reflns_number 15771
_diffrn_reflns_theta_full 28.33
_diffrn_reflns_theta_max 28.33
_diffrn_reflns_theta_min 2.91
_diffrn_standards_decay_% 0
_diffrn_standards_interval_count 0
_diffrn_standards_interval_time 0
_diffrn_standards_number 0
_exptl_absorpt_coefficient_mu 0.248
_exptl_absorpt_correction_T_max 0.974
_exptl_absorpt_correction_T_min 0.963
_exptl_absorpt_correction_type multi-scan
_exptl_absorpt_process_details '(SADABS; Bruker, 2000)'
_exptl_crystal_colour orange
_exptl_crystal_density_diffrn 1.324
_exptl_crystal_density_method 'not measured'
_exptl_crystal_description block
_exptl_crystal_F_000 512
_exptl_crystal_size_max 0.32
_exptl_crystal_size_mid 0.12
_exptl_crystal_size_min 0.11
_refine_diff_density_max 0.300
_refine_diff_density_min -0.356
_refine_ls_extinction_method none
_refine_ls_goodness_of_fit_ref 1.026
_refine_ls_hydrogen_treatment constr
_refine_ls_matrix_type full
_refine_ls_number_parameters 156
_refine_ls_number_reflns 3053
_refine_ls_number_restraints 0
_refine_ls_restrained_S_all 1.026
_refine_ls_R_factor_all 0.0460
_refine_ls_R_factor_gt 0.0370
_refine_ls_shift/su_max 0.000
_refine_ls_shift/su_mean 0.000
_refine_ls_structure_factor_coef Fsqd
_refine_ls_weighting_details 'calc w=1/[\s^2^(Fo^2^)+(0.0550P)^2^+0.2258P] where P=(Fo^2^+2Fc^2^)/3'
_refine_ls_weighting_scheme calc
_refine_ls_wR_factor_gt 0.1013
_refine_ls_wR_factor_ref 0.1096
_reflns_number_gt 2508
_reflns_number_total 3053
_reflns_threshold_expression I>2\s(I)
_cod_data_source_file at2317.cif
_cod_data_source_block I
_cod_original_sg_symbol_H-M ' P 21/c'
_cod_database_code 2214028
_cod_database_fobs_code 2214028

loop_
_symmetry_equiv_pos_as_xyz
'x, y, z'
'-x, 1/2+y, 1/2-z'
'-x, -y, -z'
'x, -1/2-y, -1/2+z'

loop_
_atom_site_type_symbol
_atom_site_label
_atom_site_fract_x
_atom_site_fract_y
_atom_site_fract_z
_atom_site_U_iso_or_equiv
_atom_site_adp_type
_atom_site_calc_flag
_atom_site_refinement_flags
_atom_site_occupancy
S S1 -0.01841(4) 0.01491(5) 0.74707(4) 0.06431(15) Uani d . 1
C C1 0.36949(11) 0.13649(15) 0.94129(9) 0.0450(3) Uani d . 1
C C2 0.30360(12) 0.15560(17) 1.01740(11) 0.0517(3) Uani d . 1
H H2 0.2325 0.1036 1.0071 0.062 Uiso calc R 1
C C4 0.45018(12) 0.33051(16) 1.12358(10) 0.0499(3) Uani d . 1
C C3 0.34444(13) 0.25175(17) 1.10772(11) 0.0550(3) Uani d . 1
H H3 0.3008 0.2641 1.1586 0.066 Uiso calc R 1
C C6 0.47552(13) 0.21233(19) 0.95873(12) 0.0565(3) Uani d . 1
H H6 0.5200 0.1984 0.9087 0.068 Uiso calc R 1
C C5 0.51672(13) 0.3089(2) 1.04954(12) 0.0586(4) Uani d . 1
H H5 0.5887 0.3589 1.0608 0.070 Uiso calc R 1
C C8 0.06544(12) -0.09020(15) 0.67607(11) 0.0504(3) Uani d . 1
C C7 0.18786(13) -0.08959(15) 0.72203(11) 0.0511(3) Uani d . 1
C C9 0.01938(15) -0.17087(18) 0.57666(12) 0.0610(4) Uani d . 1
H H9 -0.0612 -0.1703 0.5434 0.073 Uiso calc R 1
C C10 0.09249(17) -0.25136(19) 0.52751(13) 0.0707(5) Uani d . 1
H H10 0.0605 -0.3049 0.4615 0.085 Uiso calc R 1
C C12 0.26046(15) -0.17292(19) 0.67215(14) 0.0646(4) Uani d . 1
H H12 0.3413 -0.1743 0.7042 0.078 Uiso calc R 1
C C11 0.21193(18) -0.2535(2) 0.57485(16) 0.0739(5) Uani d . 1
H H11 0.2602 -0.3092 0.5413 0.089 Uiso calc R 1
N N1 0.33188(10) 0.04703(13) 0.84242(9) 0.0483(3) Uani d . 1
N N2 0.22843(11) -0.00323(13) 0.82199(9) 0.0517(3) Uani d . 1
O O1 0.49329(10) 0.42891(14) 1.21012(8) 0.0643(3) Uani d . 1
H H1 0.4451 0.4387 1.2458 0.096 Uiso calc R 1
C C13 -0.16635(16) -0.0417(3) 0.67795(19) 0.0875(6) Uani d . 1
H H13A -0.1858 -0.0089 0.6017 0.131 Uiso calc R 1
H H13B -0.2192 0.0061 0.7141 0.131 Uiso calc R 1
H H13C -0.1732 -0.1525 0.6811 0.131 Uiso calc R 1

loop_
_atom_site_aniso_label
_atom_site_aniso_U_11
_atom_site_aniso_U_22
_atom_site_aniso_U_33
_atom_site_aniso_U_12
_atom_site_aniso_U_13
_atom_site_aniso_U_23
S1 0.0637(3) 0.0630(2) 0.0638(2) 0.00088(17) 0.01359(18) -0.01475(17)
C1 0.0502(7) 0.0448(6) 0.0377(6) 0.0045(5) 0.0082(5) 0.0034(5)
C2 0.0536(7) 0.0536(7) 0.0485(7) -0.0055(6) 0.0153(5) -0.0003(6)
C4 0.0561(7) 0.0516(7) 0.0388(6) 0.0002(6) 0.0078(5) 0.0013(5)
C3 0.0617(8) 0.0616(8) 0.0454(7) -0.0038(6) 0.0208(6) -0.0030(6)
C6 0.0537(7) 0.0706(9) 0.0472(7) -0.0022(7) 0.0173(6) -0.0053(6)
C5 0.0512(7) 0.0727(9) 0.0516(7) -0.0108(7) 0.0137(6) -0.0069(7)
C8 0.0632(8) 0.0423(6) 0.0444(6) -0.0055(6) 0.0125(6) -0.0002(5)
C7 0.0631(8) 0.0440(6) 0.0449(6) -0.0023(6) 0.0127(6) -0.0024(5)
C9 0.0725(9) 0.0567(8) 0.0501(7) -0.0122(7) 0.0111(7) -0.0052(6)
C10 0.0986(13) 0.0625(9) 0.0532(8) -0.0193(9) 0.0245(8) -0.0184(7)
C12 0.0686(9) 0.0593(9) 0.0679(9) -0.0008(7) 0.0220(7) -0.0117(7)
C11 0.0890(12) 0.0652(10) 0.0748(10) -0.0068(9) 0.0347(9) -0.0235(8)
N1 0.0547(6) 0.0469(6) 0.0414(5) 0.0032(5) 0.0100(4) 0.0020(4)
N2 0.0562(7) 0.0517(6) 0.0448(6) -0.0003(5) 0.0099(5) -0.0039(5)
O1 0.0679(7) 0.0755(7) 0.0488(5) -0.0126(6) 0.0153(5) -0.0142(5)
C13 0.0623(10) 0.1049(15) 0.0930(13) -0.0035(10) 0.0177(9) -0.0171(12)

loop_
_atom_type_symbol
_atom_type_description
_atom_type_scat_dispersion_real
_atom_type_scat_dispersion_imag
_atom_type_scat_source
C C 0.0033 0.0016 'International Tables Vol C Tables 4.2.6.8 and 6.1.1.4'
H H 0.0000 0.0000 'International Tables Vol C Tables 4.2.6.8 and 6.1.1.4'
N N 0.0061 0.0033 'International Tables Vol C Tables 4.2.6.8 and 6.1.1.4'
O O 0.0106 0.0060 'International Tables Vol C Tables 4.2.6.8 and 6.1.1.4'
S S 0.1246 0.1234 'International Tables Vol C Tables 4.2.6.8 and 6.1.1.4'

loop_
_geom_angle_atom_site_label_1
_geom_angle_atom_site_label_2
_geom_angle_atom_site_label_3
_geom_angle
C8 S1 C13 103.26(8)
C6 C1 C2 119.46(12)
C6 C1 N1 116.62(11)
C2 C1 N1 123.87(12)
C3 C2 C1 119.63(13)
C3 C2 H2 120.2
C1 C2 H2 120.2
O1 C4 C5 117.33(13)
O1 C4 C3 122.96(12)
C5 C4 C3 119.71(12)
C2 C3 C4 120.64(13)
C2 C3 H3 119.7
C4 C3 H3 119.7
C1 C6 C5 120.95(13)
C1 C6 H6 119.5
C5 C6 H6 119.5
C6 C5 C4 119.57(13)
C6 C5 H5 120.2
C4 C5 H5 120.2
C9 C8 C7 118.13(13)
C9 C8 S1 124.79(12)
C7 C8 S1 117.07(10)
C12 C7 C8 120.65(13)
C12 C7 N2 124.33(14)
C8 C7 N2 114.99(12)
C10 C9 C8 120.53(15)
C10 C9 H9 119.7
C8 C9 H9 119.7
C11 C10 C9 120.83(15)
C11 C10 H10 119.6
C9 C10 H10 119.6
C11 C12 C7 119.72(16)
C11 C12 H12 120.1
C7 C12 H12 120.1
C10 C11 C12 120.09(16)
C10 C11 H11 120.0
C12 C11 H11 120.0
N2 N1 C1 114.68(11)
N1 N2 C7 115.68(12)
C4 O1 H1 109.5
S1 C13 H13A 109.5
S1 C13 H13B 109.5
H13A C13 H13B 109.5
S1 C13 H13C 109.5
H13A C13 H13C 109.5
H13B C13 H13C 109.5

loop_
_geom_bond_atom_site_label_1
_geom_bond_atom_site_label_2
_geom_bond_distance
S1 C8 1.7551(14)
S1 C13 1.793(2)
C1 C6 1.378(2)
C1 C2 1.3969(18)
C1 N1 1.4202(16)
C2 C3 1.3763(19)
C2 H2 0.9300
C4 O1 1.3584(16)
C4 C5 1.384(2)
C4 C3 1.389(2)
C3 H3 0.9300
C6 C5 1.383(2)
C6 H6 0.9300
C5 H5 0.9300
C8 C9 1.3970(19)
C8 C7 1.404(2)
C7 C12 1.393(2)
C7 N2 1.4197(17)
C9 C10 1.379(2)
C9 H9 0.9300
C10 C11 1.374(3)
C10 H10 0.9300
C12 C11 1.381(2)
C12 H12 0.9300
C11 H11 0.9300
N1 N2 1.2569(17)
O1 H1 0.8200
C13 H13A 0.9600
C13 H13B 0.9600
C13 H13C 0.9600

loop_
_geom_hbond_atom_site_label_D
_geom_hbond_atom_site_label_H
_geom_hbond_atom_site_label_A
_geom_hbond_site_symmetry_A
_geom_hbond_distance_DH
_geom_hbond_distance_HA
_geom_hbond_distance_DA
_geom_hbond_angle_DHA
_geom_hbond_publ_flag
O1 H1 N1 4_566 0.82 2.04 2.8596(16) 176 yes

loop_
_geom_torsion_atom_site_label_1
_geom_torsion_atom_site_label_2
_geom_torsion_atom_site_label_3
_geom_torsion_atom_site_label_4
_geom_torsion
C6 C1 C2 C3 1.1(2)
N1 C1 C2 C3 -176.31(12)
C1 C2 C3 C4 0.3(2)
O1 C4 C3 C2 178.74(13)
C5 C4 C3 C2 -1.8(2)
C2 C1 C6 C5 -1.0(2)
N1 C1 C6 C5 176.56(14)
C1 C6 C5 C4 -0.4(2)
O1 C4 C5 C6 -178.66(14)
C3 C4 C5 C6 1.8(2)
C13 S1 C8 C9 11.12(16)
C13 S1 C8 C7 -170.32(12)
C9 C8 C7 C12 -2.8(2)
S1 C8 C7 C12 178.57(12)
C9 C8 C7 N2 179.00(12)
S1 C8 C7 N2 0.34(16)
C7 C8 C9 C10 2.0(2)
S1 C8 C9 C10 -179.45(12)
C8 C9 C10 C11 -0.3(3)
C8 C7 C12 C11 1.8(2)
N2 C7 C12 C11 179.87(15)
C9 C10 C11 C12 -0.8(3)
C7 C12 C11 C10 0.0(3)
C6 C1 N1 N2 -170.97(12)
C2 C1 N1 N2 6.47(18)
C1 N1 N2 C7 178.42(10)
C12 C7 N2 N1 27.0(2)
C8 C7 N2 N1 -154.82(12)

loop_
_cod_related_entry_id
_cod_related_entry_database
_cod_related_entry_code
1 ChemSpider 21184850
